data_4125261
loop_
_publ_author_name
'Pfeifer, Lukas'
'Engle, Keary M.'
'Pidgeon, George W.'
'Sparkes, Hazel A.'
'Thompson, Amber L.'
'Brown, John M.'
'Gouverneur, V\'eronique'

_publ_section_title
;
 Hydrogen-Bonded Homoleptic Fluoride-Diarylurea Complexes: Structure,
 Reactivity, and Coordinating Power.
;
_journal_issue 40
_journal_name_full 'Journal of the American Chemical Society'
_journal_page_first 13314
_journal_paper_doi 10.1021/jacs.6b07501
_journal_volume 138
_journal_year 2016
_chemical_formula_moiety '2(C13 H10 Cl2 N2 O), C16 H36 N, F'
_chemical_formula_sum 'C42 H56 Cl4 F N5 O2'
_chemical_formula_weight 823.75
_chemical_melting_point ?
_space_group_IT_number 15
_symmetry_cell_setting monoclinic
_symmetry_space_group_name_Hall '-C 2yc'
_symmetry_space_group_name_H-M 'C 1 2/c 1'
_atom_sites_solution_hydrogens difmap
_atom_sites_solution_primary other
_audit_creation_date 2016-07-07
_audit_creation_method CRYSTALS_ver_14.61_build_5555
_cell_angle_alpha 90
_cell_angle_beta 107.9175(9)
_cell_angle_gamma 90
_cell_formula_units_Z 8
_cell_length_a 23.8256(2)
_cell_length_b 14.9792(1)
_cell_length_c 25.1935(2)
_cell_measurement_reflns_used 46769
_cell_measurement_temperature 150
_cell_measurement_theta_max 76
_cell_measurement_theta_min 4
_cell_volume 8555.20(12)
_computing_cell_refinement 'CrysAlisPro, (Agilent, 2011)'
_computing_data_collection 'SuperNova, (Oxford Diffraction, 2010)'
_computing_data_reduction 'CrysAlisPro, (Agilent, 2011)'
_computing_molecular_graphics 'CAMERON (Watkin et al., 1996)'
_computing_publication_material 'CRYSTALS (Betteridge et al., 2003)'
_computing_structure_refinement 'CRYSTALS (Betteridge et al., 2003)'
_computing_structure_solution 'Superflip (Palatinus & Chapuis, 2007)'
_diffrn_ambient_temperature 150
_diffrn_measured_fraction_theta_full 0.998
_diffrn_measured_fraction_theta_max 0.998
_diffrn_measurement_device Area
_diffrn_measurement_device_type 'Oxford Diffraction SuperNova'
_diffrn_measurement_method \w
_diffrn_radiation_monochromator graphite
_diffrn_radiation_type 'Cu K\a'
_diffrn_radiation_wavelength 1.54180
_diffrn_reflns_av_R_equivalents 0.032
_diffrn_reflns_limit_h_max 30
_diffrn_reflns_limit_h_min -29
_diffrn_reflns_limit_k_max 17
_diffrn_reflns_limit_k_min -18
_diffrn_reflns_limit_l_max 31
_diffrn_reflns_limit_l_min -31
_diffrn_reflns_number 100518
_diffrn_reflns_theta_full 76.575
_diffrn_reflns_theta_max 76.575
_diffrn_reflns_theta_min 3.537
_diffrn_standards_number 0
_exptl_absorpt_coefficient_mu 2.875
_exptl_absorpt_correction_T_max 0.67
_exptl_absorpt_correction_T_min 0.45
_exptl_absorpt_correction_type multi-scan
_exptl_absorpt_process_details 'CrysAlisPro, (Agilent, 2011)'
_exptl_crystal_colour clear_pale_colourless
_exptl_crystal_density_diffrn 1.279
_exptl_crystal_density_method 'not measured'
_exptl_crystal_description block
_exptl_crystal_F_000 3488
_exptl_crystal_size_max 0.32
_exptl_crystal_size_mid 0.24
_exptl_crystal_size_min 0.14
_refine_diff_density_max 0.50
_refine_diff_density_min -0.37
_refine_ls_extinction_coef 34(6)
_refine_ls_extinction_method 'Larson (1970), Equation 22'
_refine_ls_goodness_of_fit_ref 0.9901
_refine_ls_hydrogen_treatment constr
_refine_ls_matrix_type full
_refine_ls_number_parameters 489
_refine_ls_number_reflns 8934
_refine_ls_number_restraints 0
_refine_ls_R_factor_all 0.0340
_refine_ls_R_factor_gt 0.0318
_refine_ls_shift/su_max 0.0019297
_refine_ls_shift/su_mean 0.0001352
_refine_ls_structure_factor_coef Fsqd
_refine_ls_weighting_details
;
 Method= Modified Sheldrick 
 w=1/[\s^2^(F^2^) + ( 0.04P)^2^ + 6.07P] 
 ,where P=(max(Fo^2^,0) + 2Fc^2^)/3 
;
_refine_ls_weighting_scheme calc
_refine_ls_wR_factor_all 0.0843
_refine_ls_wR_factor_gt 0.0822
_refine_ls_wR_factor_ref 0.0843
_reflns_limit_h_max 28
_reflns_limit_h_min -30
_reflns_limit_k_max 18
_reflns_limit_k_min 0
_reflns_limit_l_max 31
_reflns_limit_l_min 0
_reflns_number_gt 8288
_reflns_number_total 8968
_reflns_threshold_expression I>2.0\s(I)
_oxford_diffrn_Wilson_B_factor 3.12
_oxford_diffrn_Wilson_scale 0.58
_oxford_refine_ls_r_factor_ref 0.0340
_oxford_refine_ls_scale 1.321(4)
_oxford_reflns_number_all 8934
_oxford_reflns_threshold_expression_ref I>-3.0\s(I)
_oxford_structure_analysis_title 006gwp12
_cod_data_source_file ja6b07501_si_002.cif
_cod_data_source_block 2h
_cod_depositor_comments
;
The following automatic conversions were performed:

'_chemical_melting_point' value 'not measured' was changed to '?' -
the value is undefined or not given.

'_atom_sites_solution_primary' value 'Other' changed to 'other'
according to
/usr/data/users/saulius/crontab/automatic-downloads/rss-feeds/ACS/lib/dictionaries/cif_core.dic
dictionary named 'cif_core.dic' version 2.4.2 from 2011-04-26.

Automatic conversion script
Id: cif_fix_values 4268 2015-11-12 08:31:59Z antanas 

 Adding full bibliography for 4125254--4125278.cif.
;
_cod_original_sg_symbol_H-M 'C 2/c '
_cod_original_formula_sum 'C42 H56 Cl4 F1 N5 O2'
_cod_database_code 4125261

loop_
_symmetry_equiv_pos_as_xyz
x,y,z
-x,-y,-z
x+1/2,y+1/2,z
-x+1/2,-y+1/2,-z
x,-y,z+1/2
-x,y,-z+1/2
x+1/2,-y+1/2,z+1/2
-x+1/2,y+1/2,-z+1/2

loop_
_atom_site_label
_atom_site_type_symbol
_atom_site_fract_x
_atom_site_fract_y
_atom_site_fract_z
_atom_site_U_iso_or_equiv
_atom_site_occupancy
_atom_site_adp_type
_atom_site_refinement_flags_posn
_atom_site_refinement_flags_adp
F1 F 0.5000 0.42404(8) 0.7500 0.0421 1.0000 Uani S T
C1 C 0.63269(5) 0.40953(8) 0.74068(5) 0.0267 1.0000 Uani . .
O1 O 0.68415(4) 0.40379(6) 0.74028(4) 0.0370 1.0000 Uani . .
N11 N 0.61070(4) 0.36687(7) 0.77795(4) 0.0298 1.0000 Uani . .
C12 C 0.64165(5) 0.31256(8) 0.82244(5) 0.0271 1.0000 Uani . .
C13 C 0.60843(5) 0.26533(9) 0.85022(6) 0.0352 1.0000 Uani . .
C14 C 0.63510(6) 0.21072(9) 0.89509(6) 0.0374 1.0000 Uani . .
C15 C 0.69593(6) 0.20312(8) 0.91296(5) 0.0339 1.0000 Uani . .
C16 C 0.72988(5) 0.24990(8) 0.88684(5) 0.0322 1.0000 Uani . .
C17 C 0.70299(5) 0.30444(8) 0.84162(5) 0.0284 1.0000 Uani . .
Cl18 Cl 0.730911(16) 0.13451(3) 0.969260(15) 0.0477 1.0000 Uani . .
N21 N 0.59012(4) 0.45951(7) 0.70354(4) 0.0306 1.0000 Uani . .
C22 C 0.59544(5) 0.50816(8) 0.65775(5) 0.0290 1.0000 Uani . .
C23 C 0.54486(6) 0.55095(11) 0.62420(6) 0.0429 1.0000 Uani . .
C24 C 0.54618(6) 0.60164(11) 0.57892(6) 0.0482 1.0000 Uani . .
C25 C 0.59854(6) 0.61059(9) 0.56628(6) 0.0387 1.0000 Uani . .
C26 C 0.64859(5) 0.56677(8) 0.59783(5) 0.0341 1.0000 Uani . .
C27 C 0.64726(5) 0.51556(8) 0.64345(5) 0.0299 1.0000 Uani . .
Cl28 Cl 0.601167(18) 0.67750(3) 0.510539(16) 0.0551 1.0000 Uani . .
F2 F 0.5000 0.92138(9) 0.7500 0.0572 1.0000 Uani S T
C2 C 0.53400(5) 0.90926(8) 0.88338(5) 0.0303 1.0000 Uani . .
O2 O 0.54473(5) 0.90257(6) 0.93397(4) 0.0433 1.0000 Uani . .
N31 N 0.54346(5) 0.84241(7) 0.84982(4) 0.0338 1.0000 Uani . .
C32 C 0.56548(5) 0.75721(8) 0.86650(5) 0.0304 1.0000 Uani . .
C33 C 0.56439(5) 0.69532(9) 0.82450(5) 0.0348 1.0000 Uani . .
C34 C 0.58654(6) 0.60990(9) 0.83701(6) 0.0372 1.0000 Uani . .
C35 C 0.61018(5) 0.58518(9) 0.89217(6) 0.0361 1.0000 Uani . .
C36 C 0.61062(6) 0.64426(9) 0.93447(6) 0.0367 1.0000 Uani . .
C37 C 0.58881(5) 0.72999(9) 0.92217(5) 0.0344 1.0000 Uani . .
Cl38 Cl 0.638752(18) 0.47847(2) 0.909299(18) 0.0530 1.0000 Uani . .
N41 N 0.51082(5) 0.98398(7) 0.85313(4) 0.0326 1.0000 Uani . .
C42 C 0.49408(5) 1.06328(8) 0.87337(5) 0.0284 1.0000 Uani . .
C43 C 0.47718(5) 1.13495(9) 0.83632(5) 0.0327 1.0000 Uani . .
C44 C 0.45897(5) 1.21506(9) 0.85274(5) 0.0347 1.0000 Uani . .
C45 C 0.45756(5) 1.22450(8) 0.90697(5) 0.0329 1.0000 Uani . .
C46 C 0.47462(5) 1.15503(9) 0.94464(5) 0.0340 1.0000 Uani . .
C47 C 0.49268(5) 1.07487(8) 0.92808(5) 0.0313 1.0000 Uani . .
Cl48 Cl 0.433560(16) 1.32472(2) 0.927861(16) 0.0467 1.0000 Uani . .
N51 N 0.24040(4) 0.66358(6) 0.68578(4) 0.0246 1.0000 Uani . .
C52 C 0.24016(5) 0.58075(8) 0.65060(5) 0.0269 1.0000 Uani . .
C53 C 0.18228(5) 0.56062(9) 0.60597(5) 0.0344 1.0000 Uani . .
C54 C 0.18645(5) 0.47275(8) 0.57752(5) 0.0330 1.0000 Uani . .
C55 C 0.12837(6) 0.44754(10) 0.53429(6) 0.0395 1.0000 Uani . .
C56 C 0.19532(5) 0.65492(8) 0.71716(5) 0.0271 1.0000 Uani . .
C57 C 0.20600(6) 0.57914(9) 0.75898(6) 0.0353 1.0000 Uani . .
C58 C 0.15214(6) 0.56220(9) 0.77725(6) 0.0374 1.0000 Uani . .
C59 C 0.16258(7) 0.49214(11) 0.82233(7) 0.0516 1.0000 Uani . .
C60 C 0.22329(5) 0.74580(8) 0.64897(5) 0.0279 1.0000 Uani . .
C61 C 0.26372(5) 0.76890(8) 0.61453(5) 0.0309 1.0000 Uani . .
C62 C 0.23521(6) 0.84118(9) 0.57244(6) 0.0385 1.0000 Uani . .
C63 C 0.27358(7) 0.87081(10) 0.53742(6) 0.0458 1.0000 Uani . .
C64 C 0.30245(5) 0.67228(8) 0.72593(5) 0.0266 1.0000 Uani . .
C65 C 0.31169(5) 0.74696(9) 0.76844(5) 0.0322 1.0000 Uani . .
C66 C 0.37690(6) 0.75922(11) 0.79895(6) 0.0425 1.0000 Uani . .
C67 C 0.38786(7) 0.82349(12) 0.84764(7) 0.0561 1.0000 Uani . .
H211 H 0.5560 0.4582 0.7079 0.0380 1.0000 Uiso R .
H231 H 0.5095 0.5465 0.6331 0.0532 1.0000 Uiso R .
H241 H 0.5122 0.6305 0.5568 0.0580 1.0000 Uiso R .
H261 H 0.6843 0.5718 0.5888 0.0408 1.0000 Uiso R .
H271 H 0.6816 0.4852 0.6653 0.0353 1.0000 Uiso R .
H111 H 0.5745 0.3766 0.7741 0.0375 1.0000 Uiso R .
H131 H 0.5674 0.2715 0.8381 0.0411 1.0000 Uiso R .
H141 H 0.6118 0.1805 0.9132 0.0460 1.0000 Uiso R .
H161 H 0.7713 0.2449 0.8999 0.0380 1.0000 Uiso R .
H171 H 0.7270 0.3360 0.8240 0.0339 1.0000 Uiso R .
H311 H 0.5320 0.8537 0.8151 0.0424 1.0000 Uiso R .
H331 H 0.5471 0.7129 0.7866 0.0419 1.0000 Uiso R .
H341 H 0.5847 0.5687 0.8085 0.0449 1.0000 Uiso R .
H361 H 0.6261 0.6252 0.9724 0.0449 1.0000 Uiso R .
H371 H 0.5891 0.7708 0.9505 0.0400 1.0000 Uiso R .
H411 H 0.5039 0.9791 0.8169 0.0414 1.0000 Uiso R .
H431 H 0.4791 1.1280 0.7995 0.0401 1.0000 Uiso R .
H441 H 0.4480 1.2622 0.8280 0.0420 1.0000 Uiso R .
H461 H 0.4731 1.1624 0.9823 0.0408 1.0000 Uiso R .
H471 H 0.5043 1.0277 0.9538 0.0376 1.0000 Uiso R .
H521 H 0.2518 0.5312 0.6761 0.0321 1.0000 Uiso R .
H522 H 0.2715 0.5896 0.6337 0.0315 1.0000 Uiso R .
H532 H 0.1724 0.6085 0.5786 0.0432 1.0000 Uiso R .
H531 H 0.1508 0.5565 0.6228 0.0420 1.0000 Uiso R .
H541 H 0.1975 0.4260 0.6054 0.0397 1.0000 Uiso R .
H542 H 0.2176 0.4767 0.5607 0.0422 1.0000 Uiso R .
H551 H 0.0971 0.4445 0.5516 0.0573 1.0000 Uiso R .
H552 H 0.1314 0.3898 0.5180 0.0578 1.0000 Uiso R .
H553 H 0.1180 0.4913 0.5043 0.0586 1.0000 Uiso R .
H562 H 0.1963 0.7112 0.7351 0.0315 1.0000 Uiso R .
H561 H 0.1576 0.6483 0.6890 0.0327 1.0000 Uiso R .
H571 H 0.2166 0.5264 0.7436 0.0438 1.0000 Uiso R .
H572 H 0.2388 0.5954 0.7928 0.0439 1.0000 Uiso R .
H581 H 0.1388 0.6173 0.7889 0.0454 1.0000 Uiso R .
H582 H 0.1204 0.5401 0.7452 0.0469 1.0000 Uiso R .
H591 H 0.1281 0.4820 0.8332 0.0770 1.0000 Uiso R .
H593 H 0.1947 0.5116 0.8560 0.0770 1.0000 Uiso R .
H592 H 0.1739 0.4354 0.8102 0.0771 1.0000 Uiso R .
H601 H 0.1839 0.7353 0.6245 0.0318 1.0000 Uiso R .
H602 H 0.2220 0.7948 0.6726 0.0332 1.0000 Uiso R .
H611 H 0.3014 0.7893 0.6380 0.0368 1.0000 Uiso R .
H612 H 0.2712 0.7166 0.5953 0.0379 1.0000 Uiso R .
H621 H 0.2259 0.8918 0.5915 0.0455 1.0000 Uiso R .
H622 H 0.1980 0.8189 0.5487 0.0471 1.0000 Uiso R .
H631 H 0.2836 0.8202 0.5178 0.0680 1.0000 Uiso R .
H632 H 0.3100 0.8963 0.5613 0.0665 1.0000 Uiso R .
H633 H 0.2532 0.9149 0.5103 0.0684 1.0000 Uiso R .
H641 H 0.3283 0.6809 0.7029 0.0314 1.0000 Uiso R .
H642 H 0.3110 0.6156 0.7443 0.0304 1.0000 Uiso R .
H651 H 0.2919 0.7312 0.7960 0.0395 1.0000 Uiso R .
H652 H 0.2947 0.8022 0.7505 0.0414 1.0000 Uiso R .
H661 H 0.3945 0.7831 0.7725 0.0535 1.0000 Uiso R .
H662 H 0.3946 0.7018 0.8106 0.0526 1.0000 Uiso R .
H672 H 0.3736 0.8813 0.8338 0.0822 1.0000 Uiso R .
H671 H 0.3669 0.8032 0.8740 0.0813 1.0000 Uiso R .
H673 H 0.4305 0.8270 0.8683 0.0834 1.0000 Uiso R .

loop_
_atom_site_aniso_label
_atom_site_aniso_U_11
_atom_site_aniso_U_22
_atom_site_aniso_U_33
_atom_site_aniso_U_23
_atom_site_aniso_U_13
_atom_site_aniso_U_12
F1 0.0220(5) 0.0641(7) 0.0426(6) 0.0000 0.0133(4) 0.0000
C1 0.0230(5) 0.0281(5) 0.0305(5) -0.0053(4) 0.0102(4) -0.0019(4)
O1 0.0236(4) 0.0491(5) 0.0419(5) 0.0115(4) 0.0154(4) 0.0058(4)
N11 0.0211(4) 0.0360(5) 0.0345(5) -0.0019(4) 0.0120(4) -0.0023(4)
C12 0.0272(5) 0.0262(5) 0.0312(5) -0.0067(4) 0.0139(4) -0.0044(4)
C13 0.0290(6) 0.0384(7) 0.0431(7) -0.0031(5) 0.0185(5) -0.0062(5)
C14 0.0395(7) 0.0381(7) 0.0425(7) -0.0011(5) 0.0241(6) -0.0087(5)
C15 0.0411(7) 0.0310(6) 0.0339(6) -0.0007(5) 0.0178(5) -0.0023(5)
C16 0.0296(6) 0.0343(6) 0.0352(6) -0.0013(5) 0.0138(5) -0.0016(5)
C17 0.0271(5) 0.0288(6) 0.0327(6) -0.0028(4) 0.0143(4) -0.0043(4)
Cl18 0.0534(2) 0.0507(2) 0.04405(18) 0.01535(15) 0.02263(15) 0.00297(15)
N21 0.0198(4) 0.0393(6) 0.0344(5) -0.0010(4) 0.0107(4) 0.0018(4)
C22 0.0245(5) 0.0311(6) 0.0313(6) -0.0045(5) 0.0085(4) 0.0015(4)
C23 0.0253(6) 0.0612(9) 0.0437(7) 0.0055(6) 0.0126(5) 0.0118(6)
C24 0.0339(7) 0.0650(10) 0.0446(8) 0.0116(7) 0.0105(6) 0.0194(7)
C25 0.0389(7) 0.0410(7) 0.0366(7) 0.0057(5) 0.0120(5) 0.0082(5)
C26 0.0288(6) 0.0348(6) 0.0402(6) 0.0021(5) 0.0128(5) 0.0021(5)
C27 0.0228(5) 0.0301(6) 0.0363(6) -0.0004(5) 0.0084(4) 0.0017(4)
Cl28 0.0555(2) 0.0626(2) 0.0486(2) 0.02234(17) 0.01813(16) 0.01571(17)
F2 0.0953(10) 0.0540(7) 0.0240(5) 0.0000 0.0205(6) 0.0000
C2 0.0320(6) 0.0331(6) 0.0259(5) -0.0017(4) 0.0089(4) -0.0065(5)
O2 0.0675(6) 0.0366(5) 0.0229(4) -0.0005(4) 0.0098(4) 0.0072(4)
N31 0.0413(6) 0.0380(6) 0.0241(5) -0.0019(4) 0.0133(4) -0.0034(4)
C32 0.0271(5) 0.0370(6) 0.0302(6) -0.0051(5) 0.0131(4) -0.0069(5)
C33 0.0346(6) 0.0446(7) 0.0299(6) -0.0072(5) 0.0166(5) -0.0093(5)
C34 0.0369(6) 0.0407(7) 0.0407(7) -0.0137(5) 0.0217(5) -0.0107(5)
C35 0.0302(6) 0.0337(6) 0.0462(7) -0.0082(5) 0.0146(5) -0.0048(5)
C36 0.0329(6) 0.0395(7) 0.0345(6) -0.0055(5) 0.0056(5) -0.0012(5)
C37 0.0334(6) 0.0377(7) 0.0301(6) -0.0076(5) 0.0068(5) -0.0020(5)
Cl38 0.0598(2) 0.03554(18) 0.0644(2) -0.00833(15) 0.02011(18) 0.00405(15)
N41 0.0408(6) 0.0358(5) 0.0216(4) 0.0012(4) 0.0102(4) -0.0045(4)
C42 0.0245(5) 0.0336(6) 0.0256(5) 0.0019(4) 0.0053(4) -0.0073(4)
C43 0.0304(6) 0.0416(7) 0.0242(5) 0.0060(5) 0.0056(4) -0.0076(5)
C44 0.0289(6) 0.0367(7) 0.0342(6) 0.0116(5) 0.0031(5) -0.0046(5)
C45 0.0251(5) 0.0337(6) 0.0367(6) 0.0024(5) 0.0048(5) -0.0020(5)
C46 0.0343(6) 0.0379(7) 0.0285(6) 0.0026(5) 0.0076(5) 0.0012(5)
C47 0.0334(6) 0.0343(6) 0.0248(5) 0.0053(5) 0.0070(4) -0.0007(5)
Cl48 0.04591(18) 0.03724(17) 0.0533(2) 0.00252(14) 0.00985(15) 0.00873(13)
N51 0.0240(4) 0.0268(5) 0.0238(4) 0.0012(4) 0.0085(4) 0.0049(3)
C52 0.0278(5) 0.0265(5) 0.0262(5) -0.0009(4) 0.0081(4) 0.0052(4)
C53 0.0316(6) 0.0347(6) 0.0315(6) -0.0027(5) 0.0019(5) 0.0069(5)
C54 0.0308(6) 0.0351(6) 0.0321(6) -0.0041(5) 0.0081(5) 0.0019(5)
C55 0.0373(6) 0.0443(7) 0.0334(6) -0.0058(5) 0.0057(5) -0.0014(5)
C56 0.0234(5) 0.0321(6) 0.0274(5) 0.0018(4) 0.0103(4) 0.0053(4)
C57 0.0326(6) 0.0378(7) 0.0390(6) 0.0104(5) 0.0162(5) 0.0089(5)
C58 0.0337(6) 0.0399(7) 0.0413(7) 0.0077(5) 0.0158(5) 0.0024(5)
C59 0.0519(8) 0.0518(9) 0.0570(9) 0.0186(7) 0.0256(7) -0.0005(7)
C60 0.0300(5) 0.0262(5) 0.0277(5) 0.0032(4) 0.0090(4) 0.0065(4)
C61 0.0346(6) 0.0305(6) 0.0292(6) 0.0033(5) 0.0124(5) 0.0040(5)
C62 0.0431(7) 0.0377(7) 0.0348(6) 0.0101(5) 0.0119(5) 0.0052(5)
C63 0.0622(9) 0.0392(7) 0.0407(7) 0.0086(6) 0.0229(7) -0.0001(6)
C64 0.0234(5) 0.0309(6) 0.0256(5) 0.0006(4) 0.0075(4) 0.0043(4)
C65 0.0307(6) 0.0346(6) 0.0318(6) -0.0047(5) 0.0103(5) 0.0023(5)
C66 0.0334(6) 0.0532(8) 0.0438(7) -0.0162(6) 0.0160(6) -0.0080(6)
C67 0.0470(8) 0.0695(11) 0.0562(9) -0.0289(8) 0.0223(7) -0.0225(8)

loop_
_atom_type_symbol
_atom_type_scat_dispersion_real
_atom_type_scat_dispersion_imag
_atom_type_scat_Cromer_Mann_a1
_atom_type_scat_Cromer_Mann_b1
_atom_type_scat_Cromer_Mann_a2
_atom_type_scat_Cromer_Mann_b2
_atom_type_scat_Cromer_Mann_a3
_atom_type_scat_Cromer_Mann_b3
_atom_type_scat_Cromer_Mann_a4
_atom_type_scat_Cromer_Mann_b4
_atom_type_scat_Cromer_Mann_c
_atom_type_scat_source
C 0.0181 0.0091 2.3100 20.8439 1.0200 10.2075 1.5886 0.5687 0.8650 51.6512 0.2156 'International Tables Vol C 4.2.6.8 and 6.1.1.4'
N 0.0311 0.0180 12.2126 0.0057 3.1322 9.8933 2.0125 28.9975 1.1663 0.5826 -11.5290 'International Tables Vol C 4.2.6.8 and 6.1.1.4'
F 0.0727 0.0534 3.5392 10.2825 2.6412 4.2944 1.5170 0.2615 1.0243 26.1476 0.2776 'International Tables Vol C 4.2.6.8 and 6.1.1.4'
Cl 0.3639 0.7018 11.4604 0.0104 7.1964 1.1662 6.2556 18.5194 1.6455 47.7784 -9.5574 'International Tables Vol C 4.2.6.8 and 6.1.1.4'
O 0.0492 0.0322 3.0485 13.2771 2.2868 5.7011 1.5463 0.3239 0.8670 32.9089 0.2508 'International Tables Vol C 4.2.6.8 and 6.1.1.4'
H 0.0000 0.0000 0.4930 10.5109 0.3229 26.1257 0.1402 3.1424 0.0408 57.7998 0.0030 'International Tables Vol C 4.2.6.8 and 6.1.1.4'

loop_
_geom_angle_atom_site_label_1
_geom_angle_atom_site_label_2
_geom_angle_atom_site_label_3
_geom_angle
_geom_angle_publ_flag
O1 C1 N11 124.46(11) yes
O1 C1 N21 124.14(11) yes
N11 C1 N21 111.40(9) yes
C1 N11 C12 127.17(10) yes
C1 N11 H111 115.5 no
C12 N11 H111 117.3 no
N11 C12 C13 117.09(10) yes
N11 C12 C17 124.47(10) yes
C13 C12 C17 118.41(11) yes
C12 C13 C14 121.33(11) yes
C12 C13 H131 118.8 no
C14 C13 H131 119.9 no
C13 C14 C15 119.15(11) yes
C13 C14 H141 119.5 no
C15 C14 H141 121.3 no
C14 C15 C16 120.78(12) yes
C14 C15 Cl18 120.29(10) yes
C16 C15 Cl18 118.93(10) yes
C15 C16 C17 119.99(11) yes
C15 C16 H161 119.8 no
C17 C16 H161 120.2 no
C12 C17 C16 120.33(11) yes
C12 C17 H171 120.7 no
C16 C17 H171 119.0 no
C1 N21 C22 127.58(9) yes
C1 N21 H211 115.7 no
C22 N21 H211 116.6 no
N21 C22 C23 117.18(11) yes
N21 C22 C27 124.44(10) yes
C23 C22 C27 118.38(12) yes
C22 C23 C24 121.22(12) yes
C22 C23 H231 119.6 no
C24 C23 H231 119.2 no
C23 C24 C25 119.66(12) yes
C23 C24 H241 120.8 no
C25 C24 H241 119.6 no
C24 C25 C26 120.09(13) yes
C24 C25 Cl28 119.94(10) yes
C26 C25 Cl28 119.97(10) yes
C25 C26 C27 120.24(12) yes
C25 C26 H261 120.3 no
C27 C26 H261 119.5 no
C22 C27 C26 120.34(11) yes
C22 C27 H271 119.1 no
C26 C27 H271 120.5 no
O2 C2 N31 124.05(12) yes
O2 C2 N41 124.40(11) yes
N31 C2 N41 111.55(10) yes
C2 N31 C32 126.84(10) yes
C2 N31 H311 115.2 no
C32 N31 H311 117.7 no
N31 C32 C33 117.40(11) yes
N31 C32 C37 124.38(11) yes
C33 C32 C37 118.23(12) yes
C32 C33 C34 121.53(12) yes
C32 C33 H331 118.4 no
C34 C33 H331 120.1 no
C33 C34 C35 119.13(12) yes
C33 C34 H341 120.6 no
C35 C34 H341 120.2 no
C34 C35 C36 120.56(13) yes
C34 C35 Cl38 120.26(10) yes
C36 C35 Cl38 119.17(11) yes
C35 C36 C37 120.52(12) yes
C35 C36 H361 119.3 no
C37 C36 H361 120.2 no
C32 C37 C36 120.01(12) yes
C32 C37 H371 118.6 no
C36 C37 H371 121.3 no
C2 N41 C42 127.02(10) yes
C2 N41 H411 115.1 no
C42 N41 H411 117.8 no
N41 C42 C43 117.69(10) yes
N41 C42 C47 124.08(11) yes
C43 C42 C47 118.22(11) yes
C42 C43 C44 121.28(11) yes
C42 C43 H431 118.6 no
C44 C43 H431 120.1 no
C43 C44 C45 119.30(11) yes
C43 C44 H441 120.7 no
C45 C44 H441 119.9 no
C44 C45 C46 120.62(12) yes
C44 C45 Cl48 119.70(10) yes
C46 C45 Cl48 119.67(10) yes
C45 C46 C47 119.97(12) yes
C45 C46 H461 119.7 no
C47 C46 H461 120.3 no
C42 C47 C46 120.59(11) yes
C42 C47 H471 119.6 no
C46 C47 H471 119.8 no
C52 N51 C56 110.84(9) yes
C52 N51 C60 110.65(8) yes
C56 N51 C60 106.63(8) yes
C52 N51 C64 106.61(8) yes
C56 N51 C64 111.06(8) yes
C60 N51 C64 111.11(9) yes
N51 C52 C53 115.64(9) yes
N51 C52 H521 106.9 no
C53 C52 H521 110.5 no
N51 C52 H522 106.1 no
C53 C52 H522 110.3 no
H521 C52 H522 107.1 no
C52 C53 C54 110.24(10) yes
C52 C53 H532 110.2 no
C54 C53 H532 110.0 no
C52 C53 H531 109.7 no
C54 C53 H531 108.8 no
H532 C53 H531 107.8 no
C53 C54 C55 112.10(10) yes
C53 C54 H541 109.0 no
C55 C54 H541 108.9 no
C53 C54 H542 109.0 no
C55 C54 H542 110.8 no
H541 C54 H542 106.9 no
C54 C55 H551 110.2 no
C54 C55 H552 110.8 no
H551 C55 H552 108.3 no
C54 C55 H553 110.3 no
H551 C55 H553 109.4 no
H552 C55 H553 107.8 no
N51 C56 C57 115.49(9) yes
N51 C56 H562 104.6 no
C57 C56 H562 110.9 no
N51 C56 H561 105.9 no
C57 C56 H561 110.7 no
H562 C56 H561 108.8 no
C56 C57 C58 111.13(10) yes
C56 C57 H571 110.3 no
C58 C57 H571 110.1 no
C56 C57 H572 109.4 no
C58 C57 H572 107.3 no
H571 C57 H572 108.5 no
C57 C58 C59 112.75(11) yes
C57 C58 H581 109.9 no
C59 C58 H581 111.0 no
C57 C58 H582 108.6 no
C59 C58 H582 106.9 no
H581 C58 H582 107.3 no
C58 C59 H591 111.6 no
C58 C59 H593 110.0 no
H591 C59 H593 107.8 no
C58 C59 H592 111.6 no
H591 C59 H592 107.4 no
H593 C59 H592 108.1 no
N51 C60 C61 115.73(9) yes
N51 C60 H601 106.4 no
C61 C60 H601 109.6 no
N51 C60 H602 107.3 no
C61 C60 H602 109.2 no
H601 C60 H602 108.3 no
C60 C61 C62 109.52(10) yes
C60 C61 H611 111.0 no
C62 C61 H611 109.5 no
C60 C61 H612 110.4 no
C62 C61 H612 109.8 no
H611 C61 H612 106.5 no
C61 C62 C63 113.16(11) yes
C61 C62 H621 109.6 no
C63 C62 H621 109.4 no
C61 C62 H622 108.3 no
C63 C62 H622 110.1 no
H621 C62 H622 106.0 no
C62 C63 H631 110.7 no
C62 C63 H632 109.8 no
H631 C63 H632 108.0 no
C62 C63 H633 110.4 no
H631 C63 H633 108.7 no
H632 C63 H633 109.2 no
N51 C64 C65 115.69(9) yes
N51 C64 H641 106.2 no
C65 C64 H641 110.0 no
N51 C64 H642 105.4 no
C65 C64 H642 110.4 no
H641 C64 H642 108.9 no
C64 C65 C66 110.50(10) yes
C64 C65 H651 109.0 no
C66 C65 H651 108.1 no
C64 C65 H652 110.6 no
C66 C65 H652 110.4 no
H651 C65 H652 108.2 no
C65 C66 C67 112.39(12) yes
C65 C66 H661 107.0 no
C67 C66 H661 108.8 no
C65 C66 H662 109.2 no
C67 C66 H662 111.7 no
H661 C66 H662 107.5 no
C66 C67 H672 109.1 no
C66 C67 H671 110.5 no
H672 C67 H671 108.9 no
C66 C67 H673 110.6 no
H672 C67 H673 109.6 no
H671 C67 H673 108.1 no

loop_
_geom_bond_atom_site_label_1
_geom_bond_atom_site_label_2
_geom_bond_distance
_geom_bond_publ_flag
C1 O1 1.2323(13) yes
C1 N11 1.3662(15) yes
C1 N21 1.3714(15) yes
N11 C12 1.3976(16) yes
N11 H111 0.850 no
C12 C13 1.3992(16) yes
C12 C17 1.3964(16) yes
C13 C14 1.3816(19) yes
C13 H131 0.934 no
C14 C15 1.3836(18) yes
C14 H141 0.938 no
C15 C16 1.3806(17) yes
C15 Cl18 1.7423(13) yes
C16 C17 1.3879(17) yes
C16 H161 0.943 no
C17 H171 0.952 no
N21 C22 1.4028(16) yes
N21 H211 0.852 no
C22 C23 1.3967(17) yes
C22 C27 1.3929(16) yes
C23 C24 1.379(2) yes
C23 H231 0.939 no
C24 C25 1.386(2) yes
C24 H241 0.936 no
C25 C26 1.3789(18) yes
C25 Cl28 1.7420(14) yes
C26 C27 1.3903(17) yes
C26 H261 0.949 no
C27 H271 0.950 no
C2 O2 1.2243(14) yes
C2 N31 1.3732(16) yes
C2 N41 1.3709(16) yes
N31 C32 1.3946(17) yes
N31 H311 0.848 no
C32 C33 1.4010(17) yes
C32 C37 1.4009(17) yes
C33 C34 1.383(2) yes
C33 H331 0.953 no
C34 C35 1.380(2) yes
C34 H341 0.939 no
C35 C36 1.3827(18) yes
C35 Cl38 1.7389(14) yes
C36 C37 1.3843(19) yes
C36 H361 0.955 no
C37 H371 0.938 no
N41 C42 1.3983(16) yes
N41 H411 0.878 no
C42 C43 1.3982(16) yes
C42 C47 1.3997(16) yes
C43 C44 1.3820(19) yes
C43 H431 0.947 no
C44 C45 1.3840(18) yes
C44 H441 0.924 no
C45 C46 1.3827(17) yes
C45 Cl48 1.7444(13) yes
C46 C47 1.3825(18) yes
C46 H461 0.967 no
C47 H471 0.941 no
N51 C52 1.5237(14) yes
N51 C56 1.5224(13) yes
N51 C60 1.5200(14) yes
N51 C64 1.5185(14) yes
C52 C53 1.5176(16) yes
C52 H521 0.966 no
C52 H522 0.976 no
C53 C54 1.5166(17) yes
C53 H532 0.972 no
C53 H531 0.969 no
C54 C55 1.5218(17) yes
C54 H541 0.969 no
C54 H542 0.964 no
C55 H551 0.973 no
C55 H552 0.969 no
C55 H553 0.972 no
C56 C57 1.5161(16) yes
C56 H562 0.954 no
C56 H561 0.963 no
C57 C58 1.5118(17) yes
C57 H571 0.948 no
C57 H572 0.993 no
C58 C59 1.5098(19) yes
C58 H581 0.962 no
C58 H582 0.978 no
C59 H591 0.956 no
C59 H593 0.995 no
C59 H592 0.969 no
C60 C61 1.5214(16) yes
C60 H601 0.964 no
C60 H602 0.952 no
C61 C62 1.5214(16) yes
C61 H611 0.961 no
C61 H612 0.966 no
C62 C63 1.5189(19) yes
C62 H621 0.960 no
C62 H622 0.964 no
C63 H631 0.974 no
C63 H632 0.970 no
C63 H633 0.965 no
C64 C65 1.5173(16) yes
C64 H641 0.975 no
C64 H642 0.958 no
C65 C66 1.5178(17) yes
C65 H651 0.981 no
C65 H652 0.969 no
C66 C67 1.5175(19) yes
C66 H661 0.960 no
C66 H662 0.963 no
C67 H672 0.957 no
C67 H671 0.993 no
C67 H673 0.990 no

loop_
_geom_hbond_atom_site_label_D
_geom_hbond_atom_site_label_H
_geom_hbond_atom_site_label_A
_geom_hbond_site_symmetry_A
_geom_hbond_angle_DHA
_geom_hbond_distance_DH
_geom_hbond_distance_HA
_geom_hbond_distance_DA
_geom_hbond_publ_flag
C27 H271 O1 . 123 0.95 2.23 2.8648(19) yes
C37 H371 O2 . 123 0.94 2.22 2.8401(19) yes
C46 H461 O2 2_677 149 0.97 2.48 3.3433(19) yes
C47 H471 O2 . 122 0.94 2.23 2.8475(19) yes
